data_2007675
loop_
_publ_author_name
'Barnes, John C.  '
'Longhurst, Rayne W.'
'Weakley, Timothy J.R.'

_publ_section_title
;
 Ethylenediammonium Bis(monohydrogen oxalate) Monohydrate and Two
 Modifications of Trimethylenediammonium Bis(monohydrogen oxalate)
 Monohydrate
;
_journal_issue 9
_journal_name_full 'Acta Crystallographica Section C'
_journal_page_first 1347
_journal_page_last 1351
_journal_paper_doi 10.1107/S0108270198003734
_journal_volume 54
_journal_year 1998
_chemical_formula_iupac 'C3 H12 N2 2+ , 2C2 H O4 - , H2 O'
_chemical_formula_moiety 'C3 H12 N2, 2(C2 H O4), H2 O'
_chemical_formula_sum 'C7 H16 N2 O9'
_chemical_formula_weight 272.22
_chemical_name_systematic
;
trimethylenediammonium bis(monohydrogenoxalate) monohydrate
;
_space_group_IT_number 56
_symmetry_cell_setting orthorhombic
_symmetry_space_group_name_Hall '-P 2ab 2ac'
_symmetry_space_group_name_H-M 'P c c n'
_audit_creation_method SHELXL-97
_cell_angle_alpha 90.00
_cell_angle_beta 90.00
_cell_angle_gamma 90.00
_cell_formula_units_Z 4
_cell_length_a 14.6727(19)
_cell_length_b 7.3876(6)
_cell_length_c 11.3348(18)
_cell_measurement_reflns_used 25
_cell_measurement_temperature 295(2)
_cell_measurement_theta_max 14.7
_cell_measurement_theta_min 14.1
_cell_volume 1228.6(3)
_computing_cell_refinement 'CAD-4 Software'
_computing_data_collection 'CAD-4 Software (Enraf-Nonius, 1989)'
_computing_data_reduction 'XCAD4 (Harms & Wocadlo, 1996)'
_computing_molecular_graphics 'PLUTON (Spek, 1992a), PLATON (Spek, 1992b)'
_computing_structure_refinement 'SHELXL97 (Sheldrick, 1997)'
_computing_structure_solution 'SHELXS (Sheldrick, 1990)'
_diffrn_ambient_temperature 295(2)
_diffrn_measured_fraction_theta_full 0.859
_diffrn_measured_fraction_theta_max 0.859
_diffrn_measurement_device_type 'Enraf-Nonius CAD4'
_diffrn_measurement_method \w--2\q
_diffrn_radiation_monochromator graphite
_diffrn_radiation_source 'fine-focus sealed tube'
_diffrn_radiation_type MoK\a
_diffrn_radiation_wavelength 0.71079
_diffrn_reflns_av_R_equivalents 0.040
_diffrn_reflns_av_sigmaI/netI 0.0234
_diffrn_reflns_limit_h_max 20
_diffrn_reflns_limit_h_min 0
_diffrn_reflns_limit_k_max 10
_diffrn_reflns_limit_k_min 0
_diffrn_reflns_limit_l_max 15
_diffrn_reflns_limit_l_min 0
_diffrn_reflns_number 2067
_diffrn_reflns_theta_full 29.97
_diffrn_reflns_theta_max 29.97
_diffrn_reflns_theta_min 2.78
_diffrn_standards_decay_% 0.0
_diffrn_standards_interval_time 120
_diffrn_standards_number 3
_exptl_absorpt_coefficient_mu 0.137
_exptl_absorpt_correction_type none
_exptl_crystal_colour colourless
_exptl_crystal_density_diffrn 1.472
_exptl_crystal_density_method 'not measured'
_exptl_crystal_description tablet
_exptl_crystal_F_000 576
_exptl_crystal_size_max 0.38
_exptl_crystal_size_mid 0.36
_exptl_crystal_size_min 0.31
_refine_diff_density_max 0.273
_refine_diff_density_min -0.226
_refine_ls_extinction_method none
_refine_ls_goodness_of_fit_ref 0.982
_refine_ls_hydrogen_treatment refxyz
_refine_ls_matrix_type full
_refine_ls_number_parameters 107
_refine_ls_number_reflns 1765
_refine_ls_number_restraints 0
_refine_ls_restrained_S_all 0.982
_refine_ls_R_factor_all 0.0538
_refine_ls_R_factor_gt 0.0367
_refine_ls_shift/su_max 0.018
_refine_ls_shift/su_mean 0.002
_refine_ls_structure_factor_coef Fsqd
_refine_ls_weighting_details 'w = 1/[\s^2^(Fo^2^)+(0.0673P)^2^+0.1199P] where P=(Fo^2^+2Fc^2^)/3'
_refine_ls_weighting_scheme calc
_refine_ls_wR_factor_ref 0.1080
_reflns_number_gt 1365
_reflns_number_total 1765
_reflns_threshold_expression I>2\s(I)
_cod_data_source_file sx1061.cif
_cod_data_source_block 3
_cod_depositor_comments
;
The following automatic conversions were performed:

'_refine_ls_weighting_scheme' value 'calc w =
1/[\s^2^(Fo^2^)+(0.0673P)^2^+0.1199P] where P=(Fo^2^+2Fc^2^)/3' was
changed to 'calc'. New tag '_refine_ls_weighting_details' was
created. The value of the new tag was set to 'w =
1/[\s^2^(Fo^2^)+(0.0673P)^2^+0.1199P] where P=(Fo^2^+2Fc^2^)/3'.

Automatic conversion script
Id: cif_fix_values 3143 2015-03-26 13:38:13Z robertas 
;
_cod_original_sg_symbol_H-M ' P c c n'
_cod_database_code 2007675

loop_
_symmetry_equiv_pos_as_xyz
'x, y, z'
'-x+1/2, -y+1/2, z'
'x+1/2, -y, -z+1/2'
'-x, y+1/2, -z+1/2'
'-x, -y, -z'
'x-1/2, y-1/2, -z'
'-x-1/2, y, z-1/2'
'x, -y-1/2, z-1/2'

loop_
_atom_site_label
_atom_site_fract_x
_atom_site_fract_y
_atom_site_fract_z
_atom_site_U_iso_or_equiv
_atom_site_adp_type
_atom_site_calc_flag
_atom_site_refinement_flags
_atom_site_occupancy
_atom_site_disorder_assembly
_atom_site_disorder_group
_atom_site_type_symbol
N1 .18992(6) .00060(13) .32780(9) .0354(2) Uani d . 1 . . N
H11 .2075(11) -.088(2) .3860(14) .053 Uiso d . 1 . . H
H12 .1572(11) -.055(2) .2702(13) .053 Uiso d . 1 . . H
H13 .1527(11) .081(2) .3620(12) .053 Uiso d . 1 . . H
C2 .27332(7) .08496(17) .27719(11) .0406(3) Uani d . 1 . . C
H21 .3145(12) .112(2) .3433(14) .061 Uiso d . 1 . . H
H22 .3002(12) -.005(2) .2254(15) .061 Uiso d . 1 . . H
C3 .2500 .2500 .20436(15) .0429(4) Uani d S 1 . . C
H31 .1958(12) .217(2) .1523(15) .064 Uiso d . 1 . . H
O11 .61126(5) .18659(13) .35920(6) .0415(2) Uani d . 1 . . O
O12 .47795(5) .28122(13) .28783(6) .0415(2) Uani d . 1 . . O
C13 .53119(6) .23961(14) .36914(8) .0284(2) Uani d . 1 . . C
C14 .49086(7) .25865(14) .49465(8) .0289(2) Uani d . 1 . . C
O15 .54467(5) .20205(12) .57816(7) .0406(2) Uani d . 1 . . O
H151 .5194(12) .211(2) .6486(16) .061 Uiso d . 1 . . H
O16 .41587(5) .32150(15) .50988(7) .0505(3) Uani d . 1 . . O
O21 .7500 .2500 .00906(11) .0440(3) Uani d S 1 . . O
H211 .7099(12) .277(3) -.0391(16) .066 Uiso d . 1 . . H

loop_
_atom_site_aniso_label
_atom_site_aniso_U_11
_atom_site_aniso_U_22
_atom_site_aniso_U_33
_atom_site_aniso_U_12
_atom_site_aniso_U_13
_atom_site_aniso_U_23
N1 .0295(4) .0387(5) .0381(5) .0002(3) -.0027(4) -.0068(4)
C2 .0239(4) .0446(6) .0533(7) .0029(4) -.0010(4) -.0114(5)
C3 .0327(7) .0667(11) .0293(7) -.0065(7) .000 .000
O11 .0261(4) .0720(6) .0265(4) .0101(4) .0016(3) -.0068(3)
O12 .0306(4) .0741(6) .0200(4) .0084(4) -.0004(3) .0008(3)
C13 .0239(4) .0419(5) .0195(4) .0002(4) .0021(3) -.0026(4)
C14 .0255(4) .0412(5) .0199(4) .0002(4) .0023(3) .0018(4)
O15 .0307(4) .0724(6) .0187(3) .0075(4) -.0001(3) .0045(3)
O16 .0341(4) .0893(7) .0280(4) .0218(4) .0084(3) .0093(4)
O21 .0263(5) .0751(9) .0307(6) -.0040(5) .000 .000

loop_
_atom_type_symbol
_atom_type_description
_atom_type_scat_dispersion_real
_atom_type_scat_dispersion_imag
_atom_type_scat_source
C C 0.0033 0.0016 'International Tables Vol C Tables 4.2.6.8 and 6.1.1.4'
H H 0.0000 0.0000 'International Tables Vol C Tables 4.2.6.8 and 6.1.1.4'
N N 0.0061 0.0033 'International Tables Vol C Tables 4.2.6.8 and 6.1.1.4'
O O 0.0106 0.0060 'International Tables Vol C Tables 4.2.6.8 and 6.1.1.4'

loop_
_geom_angle_atom_site_label_1
_geom_angle_atom_site_label_2
_geom_angle_atom_site_label_3
_geom_angle_site_symmetry_1
_geom_angle
_geom_angle_publ_flag
N1 C2 C3 . 111.23(8) yes
C2 C3 C2 2 113.80(14) yes
O11 C13 O12 . 127.07(9) yes
O11 C13 C14 . 118.24(8) yes
O12 C13 C14 . 114.69(8) yes
O16 C14 O15 . 124.94(9) yes
O16 C14 C13 . 121.02(9) yes
O15 C14 C13 . 114.04(8) yes

loop_
_geom_bond_atom_site_label_1
_geom_bond_atom_site_label_2
_geom_bond_site_symmetry_2
_geom_bond_distance
_geom_bond_publ_flag
N1 C2 . 1.4883(15) yes
C2 C3 . 1.5117(16) yes
C3 C2 2 1.5117(16) yes
O11 C13 . 1.2435(12) yes
O12 C13 . 1.2467(12) yes
C13 C14 . 1.5473(13) yes
C14 O16 . 1.2067(12) yes
C14 O15 . 1.3016(12) yes

loop_
_geom_hbond_atom_site_label_D
_geom_hbond_atom_site_label_H
_geom_hbond_atom_site_label_A
_geom_hbond_site_symmetry_A
_geom_hbond_distance_DH
_geom_hbond_distance_HA
_geom_hbond_distance_DA
_geom_hbond_angle_DHA
N1 H11 O21 3_455 0.962(16) 1.801(17) 2.7611(13) 175.2(14)
N1 H12 O11 3_455 0.910(16) 1.883(16) 2.7816(12) 169.1(14)
N1 H13 O16 2 0.893(16) 2.084(15) 2.8976(13) 150.9(13)
N1 H13 O12 2 0.893(16) 2.329(16) 2.9783(13) 129.5(11)
O15 H151 O12 8_566 0.883(18) 1.692(19) 2.5733(11) 175.5(17)
O21 H211 O11 8_565 0.828(17) 1.869(17) 2.6923(11) 172.7(18)

loop_
_geom_torsion_atom_site_label_1
_geom_torsion_atom_site_label_2
_geom_torsion_atom_site_label_3
_geom_torsion_atom_site_label_4
_geom_torsion_site_symmetry_3
_geom_torsion_site_symmetry_4
_geom_torsion
_geom_torsion_publ_flag
N1 C2 C3 C2 . 2 76.09(8) yes
C2 C3 C2 N1 2 2 76.09(8) ?
O11 C13 C14 O15 . . -5.14(15) yes
